data_7012298
loop_
_publ_author_name
'Danopoulos, Andreas A.'
'Tulloch, Arran A. D.'
'Winston, Scott'
'Eastham, Graham'
'Hursthouse, Michael B.'

_publ_section_title
;
 Chelating and 'pincer' dicarbene complexes of palladium; synthesis and
 structural studiesElectronic supplementary information (ESI)
 available: crystallographic data and ORTEP plot for compound 5c. See
 http://www.rsc.org/suppdata/dt/b2/b209739g/
;
_journal_issue 5
_journal_name_full 'Dalton Transactions'
_journal_page_first 1009
_journal_paper_doi 10.1039/b209739g
_journal_year 2003
_chemical_formula_moiety 'C76 H92 Cl4 N8 Pd2'
_chemical_formula_sum 'C76 H92 Cl4 N8 Pd2'
_chemical_formula_weight 1472.18
_chemical_name_common 00sw003
_chemical_name_systematic
;
?
;
_space_group_IT_number 14
_symmetry_cell_setting monoclinic
_symmetry_space_group_name_Hall '-P 2ybc'
_symmetry_space_group_name_H-M 'P 1 21/c 1'
_atom_sites_solution_hydrogens geom
_atom_sites_solution_primary direct
_atom_sites_solution_secondary difmap
_audit_creation_method SHELXL-97
_cell_angle_alpha 90.00
_cell_angle_beta 98.70(3)
_cell_angle_gamma 90.00
_cell_formula_units_Z 4
_cell_length_a 16.948(3)
_cell_length_b 33.444(7)
_cell_length_c 16.958(3)
_cell_measurement_reflns_used 28621
_cell_measurement_temperature 150(2)
_cell_measurement_theta_max 27.48
_cell_measurement_theta_min 2.91
_cell_volume 9501(3)
_computing_cell_refinement 'Scalepack (Otwinowski & Minor 1997)'
_computing_data_collection 'Collect (Nonius BV, 1997-2000)'
_computing_data_reduction 'Denzo a. Scalepack (Otwinowski & Minor 1997)'
_computing_molecular_graphics 'ORTEP-3 (Farrugia, 1997)'
_computing_publication_material 'PLATON (Spek, 1990)'
_computing_structure_refinement 'SHELXL-97 (Sheldrick, 1997)'
_computing_structure_solution 'SHELXS-97 (Sheldrick, 1997)'
_diffrn_ambient_temperature 150(2)
_diffrn_measured_fraction_theta_full 0.762
_diffrn_measured_fraction_theta_max 0.762
_diffrn_measurement_device_type 'Nonius Kappa CCD area detector'
_diffrn_measurement_method 'Phi and Omega scans to fill ewald sphere'
_diffrn_radiation_monochromator graphite
_diffrn_radiation_source 'Nonius FR591 Rotating Anode'
_diffrn_radiation_type MoK\a
_diffrn_radiation_wavelength 0.71073
_diffrn_reflns_av_R_equivalents 0.2468
_diffrn_reflns_av_sigmaI/netI 0.4396
_diffrn_reflns_limit_h_max 17
_diffrn_reflns_limit_h_min -19
_diffrn_reflns_limit_k_max 39
_diffrn_reflns_limit_k_min -33
_diffrn_reflns_limit_l_max 19
_diffrn_reflns_limit_l_min -19
_diffrn_reflns_number 33683
_diffrn_reflns_theta_full 25.04
_diffrn_reflns_theta_max 25.04
_diffrn_reflns_theta_min 2.94
_exptl_absorpt_coefficient_mu 0.527
_exptl_absorpt_correction_T_max 0.9792
_exptl_absorpt_correction_T_min 0.9492
_exptl_absorpt_correction_type multi-scan
_exptl_absorpt_process_details Sortav
_exptl_crystal_colour Yellow
_exptl_crystal_density_diffrn 1.029
_exptl_crystal_density_method 'not measured'
_exptl_crystal_description Octahedron
_exptl_crystal_F_000 3056
_exptl_crystal_size_max 0.10
_exptl_crystal_size_mid 0.07
_exptl_crystal_size_min 0.04
_refine_diff_density_max 1.161
_refine_diff_density_min -0.666
_refine_diff_density_rms 0.139
_refine_ls_extinction_method none
_refine_ls_goodness_of_fit_ref 0.840
_refine_ls_hydrogen_treatment mixed
_refine_ls_matrix_type full
_refine_ls_number_parameters 827
_refine_ls_number_reflns 12810
_refine_ls_number_restraints 48
_refine_ls_restrained_S_all 0.839
_refine_ls_R_factor_all 0.3377
_refine_ls_R_factor_gt 0.0982
_refine_ls_shift/su_max 0.001
_refine_ls_shift/su_mean 0.000
_refine_ls_structure_factor_coef Fsqd
_refine_ls_weighting_details 'calc w=1/[\s^2^(Fo^2^)+(0.1091P)^2^+0.0000P] where P=(Fo^2^+2Fc^2^)/3'
_refine_ls_weighting_scheme calc
_refine_ls_wR_factor_gt 0.2110
_refine_ls_wR_factor_ref 0.2694
_reflns_number_gt 3479
_reflns_number_total 12810
_reflns_threshold_expression >2sigma(I)
_cod_data_source_file b209739g.txt
_cod_data_source_block compound8
_cod_depositor_comments
;
The following automatic conversions were performed:
'_symmetry_cell_setting' value 'Monoclinic' changed to 'monoclinic'
according to '/home/saulius/struct/CIF-dictionaries/cif_core.dic'
dictionary named 'cif_core.dic' version 2.4.1 from
2010-06-29.

'_exptl_absorpt_correction_type' value 'Multi-scan' changed
to 'multi-scan' according to
'/home/saulius/struct/CIF-dictionaries/cif_core.dic' dictionary named
'cif_core.dic' version 2.4.1 from 2010-06-29.

Automatic conversion script
Id: cif_fix_enum 1527 2010-12-29 10:47:43Z saulius 
;
_cod_original_sg_symbol_H-M P2(1)/c
_cod_database_code 7012298

loop_
_symmetry_equiv_pos_as_xyz
'x, y, z'
'-x, y+1/2, -z+1/2'
'-x, -y, -z'
'x, -y-1/2, z-1/2'

loop_
_atom_site_label
_atom_site_type_symbol
_atom_site_fract_x
_atom_site_fract_y
_atom_site_fract_z
_atom_site_U_iso_or_equiv
_atom_site_adp_type
_atom_site_occupancy
_atom_site_symmetry_multiplicity
_atom_site_calc_flag
_atom_site_refinement_flags
_atom_site_disorder_assembly
_atom_site_disorder_group
C1 C 0.5232(16) 0.1067(8) 0.480(2) 0.132(11) Uani 1 1 d . . .
H1 H 0.4857 0.1244 0.4506 0.158 Uiso 1 1 calc R . .
C2 C 0.5417(17) 0.1087(7) 0.5660(16) 0.106(9) Uani 1 1 d . . .
H2 H 0.5145 0.1273 0.5947 0.127 Uiso 1 1 calc R . .
C3 C 0.5974(12) 0.0843(7) 0.6057(14) 0.075(7) Uani 1 1 d . . .
C4 C 0.6351(10) 0.0566(5) 0.5650(12) 0.050(5) Uani 1 1 d . . .
C5 C 0.6220(13) 0.0535(7) 0.4808(12) 0.075(7) Uani 1 1 d . . .
C6 C 0.5617(16) 0.0785(7) 0.4428(11) 0.103(8) Uani 1 1 d . . .
H6 H 0.5466 0.0754 0.3869 0.124 Uiso 1 1 calc R . .
C7 C 0.6651(14) 0.0236(6) 0.4380(12) 0.085(8) Uani 1 1 d . . .
H7 H 0.7080 0.0116 0.4780 0.102 Uiso 1 1 calc R . .
C8 C 0.6041(14) -0.0109(5) 0.4082(12) 0.118(9) Uani 1 1 d . . .
H8A H 0.5885 -0.0248 0.4543 0.177 Uiso 1 1 calc R . .
H8B H 0.6294 -0.0299 0.3758 0.177 Uiso 1 1 calc R . .
H8C H 0.5567 0.0006 0.3760 0.177 Uiso 1 1 calc R . .
C9 C 0.7064(12) 0.0430(6) 0.3717(11) 0.115(9) Uani 1 1 d . . .
H9A H 0.6670 0.0470 0.3238 0.172 Uiso 1 1 calc R . .
H9B H 0.7490 0.0254 0.3592 0.172 Uiso 1 1 calc R . .
H9C H 0.7292 0.0688 0.3904 0.172 Uiso 1 1 calc R . .
C10 C 0.6065(11) 0.0889(7) 0.6960(12) 0.071(6) Uani 1 1 d . . .
H10 H 0.6633 0.0824 0.7175 0.085 Uiso 1 1 calc R . .
C11 C 0.5555(14) 0.0580(6) 0.7294(10) 0.111(9) Uani 1 1 d . . .
H11A H 0.5008 0.0680 0.7260 0.167 Uiso 1 1 calc R . .
H11B H 0.5773 0.0527 0.7853 0.167 Uiso 1 1 calc R . .
H11C H 0.5554 0.0332 0.6986 0.167 Uiso 1 1 calc R . .
C12 C 0.5874(14) 0.1291(8) 0.7331(15) 0.156(11) Uani 1 1 d . . .
H12A H 0.6253 0.1495 0.7206 0.233 Uiso 1 1 calc R . .
H12B H 0.5918 0.1262 0.7911 0.233 Uiso 1 1 calc R . .
H12C H 0.5330 0.1374 0.7111 0.233 Uiso 1 1 calc R . .
C13 C 0.7608(12) 0.0412(5) 0.6488(9) 0.044(5) Uani 1 1 d . . .
C14 C 0.6706(11) -0.0080(6) 0.6226(11) 0.059(6) Uani 1 1 d . . .
H14 H 0.6230 -0.0212 0.5995 0.071 Uiso 1 1 calc R . .
C15 C 0.7321(13) -0.0254(5) 0.6700(10) 0.057(6) Uani 1 1 d . . .
H15 H 0.7355 -0.0519 0.6900 0.068 Uiso 1 1 calc R . .
C16 C 0.8721(10) 0.0002(4) 0.7321(9) 0.042(5) Uani 1 1 d . . .
H16A H 0.8785 0.0216 0.7729 0.050 Uiso 1 1 calc R . .
H16B H 0.8748 -0.0257 0.7607 0.050 Uiso 1 1 calc R . .
C17 C 0.9400(11) 0.0024(5) 0.6878(10) 0.038(5) Uani 1 1 d U . .
C18 C 0.9387(12) -0.0281(5) 0.6328(11) 0.065(6) Uani 1 1 d . . .
H18 H 0.8947 -0.0460 0.6241 0.078 Uiso 1 1 calc R . .
C19 C 1.0053(14) -0.0327(6) 0.5880(10) 0.063(6) Uani 1 1 d . . .
H19 H 1.0078 -0.0549 0.5534 0.076 Uiso 1 1 calc R . .
C20 C 1.0640(13) -0.0043(6) 0.5972(12) 0.063(6) Uani 1 1 d . . .
H20 H 1.1081 -0.0062 0.5689 0.076 Uiso 1 1 calc R . .
C21 C 1.0577(11) 0.0280(5) 0.6495(11) 0.055(6) Uani 1 1 d . . .
H21 H 1.0964 0.0487 0.6540 0.066 Uiso 1 1 calc R . .
C22 C 0.9968(11) 0.0300(5) 0.6938(9) 0.035(5) Uani 1 1 d . . .
C23 C 1.0036(10) 0.0622(5) 0.7533(9) 0.042(5) Uani 1 1 d . . .
H23A H 1.0529 0.0580 0.7918 0.050 Uiso 1 1 calc R . .
H23B H 0.9579 0.0604 0.7831 0.050 Uiso 1 1 calc R . .
C24 C 0.9384(11) 0.1201(5) 0.6746(9) 0.040(5) Uani 1 1 d . . .
C25 C 1.0733(12) 0.1281(6) 0.7252(11) 0.071(7) Uani 1 1 d . . .
H25 H 1.1257 0.1233 0.7522 0.085 Uiso 1 1 calc R . .
C26 C 1.0439(11) 0.1614(6) 0.6820(10) 0.057(6) Uani 1 1 d . . .
H26 H 1.0747 0.1841 0.6724 0.068 Uiso 1 1 calc R . .
C27 C 0.9146(10) 0.1855(5) 0.6024(10) 0.038(4) Uani 1 1 d U . .
C28 C 0.9286(11) 0.1917(6) 0.5254(11) 0.050(5) Uani 1 1 d U . .
C29 C 0.8843(14) 0.2175(5) 0.4805(12) 0.077(7) Uani 1 1 d . . .
H29 H 0.8882 0.2187 0.4253 0.092 Uiso 1 1 calc R . .
C30 C 0.8313(15) 0.2434(6) 0.5110(14) 0.100(9) Uani 1 1 d . . .
H30 H 0.8068 0.2652 0.4807 0.120 Uiso 1 1 calc R . .
C31 C 0.8166(14) 0.2354(6) 0.5880(15) 0.094(8) Uani 1 1 d . . .
H31 H 0.7765 0.2504 0.6084 0.113 Uiso 1 1 calc R . .
C32 C 0.8602(10) 0.2050(6) 0.6384(11) 0.051(5) Uani 1 1 d . . .
C33 C 0.9845(14) 0.1683(5) 0.4873(11) 0.077(7) Uani 1 1 d . . .
H33 H 1.0038 0.1459 0.5242 0.092 Uiso 1 1 calc R . .
C34 C 1.0576(11) 0.1948(6) 0.4782(10) 0.082(7) Uani 1 1 d . . .
H34A H 1.0447 0.2120 0.4313 0.123 Uiso 1 1 calc R . .
H34B H 1.1031 0.1777 0.4717 0.123 Uiso 1 1 calc R . .
H34C H 1.0712 0.2114 0.5260 0.123 Uiso 1 1 calc R . .
C35 C 0.9459(13) 0.1492(5) 0.4058(10) 0.106(8) Uani 1 1 d . . .
H35A H 0.8994 0.1332 0.4140 0.158 Uiso 1 1 calc R . .
H35B H 0.9851 0.1321 0.3854 0.158 Uiso 1 1 calc R . .
H35C H 0.9290 0.1705 0.3671 0.158 Uiso 1 1 calc R . .
C36 C 0.8405(14) 0.1988(5) 0.7216(12) 0.080(7) Uani 1 1 d . . .
H36 H 0.8512 0.1699 0.7340 0.096 Uiso 1 1 calc R . .
C37 C 0.8967(15) 0.2218(6) 0.7828(11) 0.135(11) Uani 1 1 d . . .
H37A H 0.9519 0.2148 0.7779 0.202 Uiso 1 1 calc R . .
H37B H 0.8861 0.2149 0.8364 0.202 Uiso 1 1 calc R . .
H37C H 0.8886 0.2505 0.7737 0.202 Uiso 1 1 calc R . .
C38 C 0.7501(14) 0.2061(7) 0.7323(14) 0.159(12) Uani 1 1 d . . .
H38A H 0.7353 0.2338 0.7182 0.238 Uiso 1 1 calc R . .
H38B H 0.7437 0.2011 0.7879 0.238 Uiso 1 1 calc R . .
H38C H 0.7156 0.1878 0.6974 0.238 Uiso 1 1 calc R . .
C39 C 0.2862(14) 0.2235(6) 0.0438(14) 0.086(7) Uani 1 1 d . . .
H39 H 0.3282 0.2304 0.0150 0.103 Uiso 1 1 calc R . .
C40 C 0.2876(15) 0.2366(6) 0.1221(16) 0.103(9) Uani 1 1 d . . .
H40 H 0.3292 0.2535 0.1466 0.124 Uiso 1 1 calc R . .
C41 C 0.2252(15) 0.2241(6) 0.1650(11) 0.070(7) Uani 1 1 d . . .
H41 H 0.2269 0.2326 0.2187 0.083 Uiso 1 1 calc R . .
C42 C 0.1635(12) 0.2004(5) 0.1320(12) 0.047(5) Uani 1 1 d . . .
C43 C 0.1652(12) 0.1902(5) 0.0537(11) 0.045(5) Uani 1 1 d . . .
C44 C 0.2232(12) 0.2006(6) 0.0089(12) 0.054(6) Uani 1 1 d . . .
C45 C 0.2226(11) 0.1874(5) -0.0784(10) 0.055(5) Uani 1 1 d . . .
H45 H 0.1826 0.1655 -0.0913 0.066 Uiso 1 1 calc R . .
C46 C 0.1975(14) 0.2232(5) -0.1324(11) 0.123(10) Uani 1 1 d . . .
H46A H 0.2288 0.2467 -0.1123 0.184 Uiso 1 1 calc R . .
H46B H 0.1406 0.2287 -0.1327 0.184 Uiso 1 1 calc R . .
H46C H 0.2069 0.2172 -0.1867 0.184 Uiso 1 1 calc R . .
C47 C 0.3033(12) 0.1723(6) -0.0911(11) 0.111(9) Uani 1 1 d . . .
H47A H 0.3409 0.1947 -0.0881 0.166 Uiso 1 1 calc R . .
H47B H 0.2992 0.1597 -0.1438 0.166 Uiso 1 1 calc R . .
H47C H 0.3225 0.1526 -0.0498 0.166 Uiso 1 1 calc R . .
C48 C 0.1003(12) 0.1873(5) 0.1817(12) 0.069(6) Uani 1 1 d . . .
H48 H 0.0728 0.1637 0.1537 0.083 Uiso 1 1 calc R . .
C49 C 0.0363(12) 0.2196(5) 0.1827(11) 0.101(8) Uani 1 1 d . . .
H49A H 0.0611 0.2442 0.2062 0.151 Uiso 1 1 calc R . .
H49B H -0.0038 0.2103 0.2146 0.151 Uiso 1 1 calc R . .
H49C H 0.0105 0.2249 0.1281 0.151 Uiso 1 1 calc R . .
C50 C 0.1375(12) 0.1725(5) 0.2666(10) 0.088(7) Uani 1 1 d . . .
H50A H 0.1718 0.1494 0.2616 0.133 Uiso 1 1 calc R . .
H50B H 0.0947 0.1648 0.2965 0.133 Uiso 1 1 calc R . .
H50C H 0.1692 0.1941 0.2949 0.133 Uiso 1 1 calc R . .
C51 C 0.0923(9) 0.1253(5) 0.0062(9) 0.029(4) Uani 1 1 d U . .
C52 C 0.0206(11) 0.1852(6) -0.0152(10) 0.052(5) Uani 1 1 d U . .
H52 H 0.0082 0.2130 -0.0171 0.063 Uiso 1 1 calc R . .
C53 C -0.0279(11) 0.1560(5) -0.0383(10) 0.062(6) Uani 1 1 d . . .
H53 H -0.0831 0.1583 -0.0583 0.074 Uiso 1 1 calc R . .
C54 C -0.0186(9) 0.0795(5) -0.0385(8) 0.043(5) Uani 1 1 d . . .
H54A H -0.0610 0.0794 -0.0856 0.052 Uiso 1 1 calc R . .
H54B H 0.0235 0.0606 -0.0492 0.052 Uiso 1 1 calc R . .
C55 C -0.0522(9) 0.0656(5) 0.0310(10) 0.032(4) Uani 1 1 d . . .
C56 C -0.0305(10) 0.0800(5) 0.1106(11) 0.049(5) Uani 1 1 d . . .
H56 H 0.0073 0.1012 0.1185 0.058 Uiso 1 1 calc R . .
C57 C -0.0590(13) 0.0663(6) 0.1757(10) 0.065(7) Uani 1 1 d . . .
H57 H -0.0410 0.0775 0.2267 0.078 Uiso 1 1 calc R . .
C58 C -0.1150(11) 0.0355(5) 0.1669(10) 0.049(5) Uani 1 1 d . . .
H58 H -0.1370 0.0257 0.2115 0.059 Uiso 1 1 calc R . .
C59 C -0.1374(10) 0.0199(4) 0.0928(10) 0.045(5) Uani 1 1 d . . .
H59 H -0.1737 -0.0019 0.0875 0.054 Uiso 1 1 calc R . .
C60 C -0.1105(10) 0.0338(5) 0.0239(9) 0.038(5) Uani 1 1 d . . .
C61 C -0.1402(11) 0.0128(5) -0.0550(9) 0.049(5) Uani 1 1 d . . .
H61A H -0.1336 0.0309 -0.0997 0.059 Uiso 1 1 calc R . .
H61B H -0.1070 -0.0112 -0.0596 0.059 Uiso 1 1 calc R . .
C77 C 0.4906(12) 0.1143(5) -0.0140(13) 0.071(6) Uani 1 1 d . . .
H77 H 0.5303 0.1321 -0.0271 0.086 Uiso 1 1 calc R . .
C78 C 0.4566(11) 0.0854(6) -0.0705(10) 0.067(6) Uani 1 1 d . . .
H78 H 0.4713 0.0856 -0.1223 0.080 Uiso 1 1 calc R . .
C79 C 0.4029(11) 0.0570(5) -0.0524(10) 0.049(5) Uani 1 1 d . . .
C80 C 0.3816(10) 0.0593(5) 0.0274(12) 0.057(6) Uani 1 1 d . . .
C81 C 0.4144(10) 0.0902(5) 0.0828(10) 0.041(5) Uani 1 1 d . . .
C82 C 0.4668(11) 0.1165(6) 0.0584(11) 0.069(7) Uani 1 1 d . . .
H82 H 0.4875 0.1373 0.0937 0.083 Uiso 1 1 calc R . .
C83 C 0.3883(10) 0.0911(5) 0.1663(8) 0.049(5) Uani 1 1 d . . .
H83 H 0.3385 0.0749 0.1650 0.059 Uiso 1 1 calc R . .
C84 C 0.4506(10) 0.0749(5) 0.2280(9) 0.080(7) Uani 1 1 d . . .
H84A H 0.4503 0.0456 0.2250 0.120 Uiso 1 1 calc R . .
H84B H 0.4401 0.0833 0.2808 0.120 Uiso 1 1 calc R . .
H84C H 0.5029 0.0849 0.2193 0.120 Uiso 1 1 calc R . .
C85 C 0.3699(11) 0.1349(5) 0.1830(11) 0.086(7) Uani 1 1 d . . .
H85A H 0.3123 0.1381 0.1822 0.129 Uiso 1 1 calc R . .
H85B H 0.3875 0.1520 0.1421 0.129 Uiso 1 1 calc R . .
H85C H 0.3982 0.1425 0.2356 0.129 Uiso 1 1 calc R . .
C86 C 0.3590(11) 0.0272(6) -0.1102(11) 0.064(6) Uani 1 1 d . . .
H86 H 0.3101 0.0175 -0.0896 0.077 Uiso 1 1 calc R . .
C87 C 0.3361(11) 0.0441(6) -0.1946(10) 0.097(8) Uani 1 1 d . . .
H87A H 0.3142 0.0711 -0.1915 0.145 Uiso 1 1 calc R . .
H87B H 0.2959 0.0268 -0.2251 0.145 Uiso 1 1 calc R . .
H87C H 0.3836 0.0452 -0.2211 0.145 Uiso 1 1 calc R . .
C88 C 0.4162(12) -0.0072(7) -0.1141(13) 0.126(9) Uani 1 1 d . . .
H88A H 0.4345 -0.0173 -0.0602 0.189 Uiso 1 1 calc R . .
H88B H 0.4622 0.0020 -0.1379 0.189 Uiso 1 1 calc R . .
H88C H 0.3890 -0.0287 -0.1469 0.189 Uiso 1 1 calc R . .
C89 C 0.2453(9) 0.0356(4) 0.0450(8) 0.026(4) Uani 1 1 d U . .
C90 C 0.3496(11) -0.0085(5) 0.0667(9) 0.051(5) Uani 1 1 d . . .
H90 H 0.4022 -0.0189 0.0711 0.061 Uiso 1 1 calc R . .
C91 C -0.2813(11) 0.0289(5) -0.0759(9) 0.045(5) Uani 1 1 d U . .
H91 H -0.2765 0.0563 -0.0891 0.053 Uiso 1 1 calc R . .
N1 N 0.6865(9) 0.0302(5) 0.6131(8) 0.044(4) Uani 1 1 d . . .
N2 N 0.7885(9) 0.0042(4) 0.6828(7) 0.042(4) Uani 1 1 d . . .
N3 N 1.0056(9) 0.1033(5) 0.7189(8) 0.046(4) Uani 1 1 d . . .
N4 N 0.9597(8) 0.1567(4) 0.6534(6) 0.033(4) Uani 1 1 d . . .
N5 N 0.0952(9) 0.1678(4) 0.0132(8) 0.054(4) Uani 1 1 d . . .
N6 N 0.0161(8) 0.1202(4) -0.0285(6) 0.039(4) Uani 1 1 d . . .
N7 N 0.3258(9) 0.0301(4) 0.0498(8) 0.046(4) Uani 1 1 d U . .
N8 N -0.2217(9) 0.0011(4) -0.0620(7) 0.046(4) Uani 1 1 d . . .
Cl1 Cl 0.8515(3) 0.07830(11) 0.5268(2) 0.0466(12) Uani 1 1 d . . .
Cl2 Cl 0.8173(2) 0.09759(11) 0.7902(2) 0.0435(13) Uani 1 1 d . . .
Cl3 Cl 0.1730(2) 0.08731(11) 0.1624(2) 0.0416(11) Uani 1 1 d . . .
Cl4 Cl 0.1813(2) 0.08224(12) -0.1084(2) 0.0437(12) Uani 1 1 d . . .
Pd1 Pd 0.17520(7) 0.08372(4) 0.02667(7) 0.0368(4) Uani 1 1 d . . .
Pd2 Pd 0.83688(8) 0.08630(4) 0.65766(7) 0.0409(4) Uani 1 1 d . . .

loop_
_atom_site_aniso_label
_atom_site_aniso_U_11
_atom_site_aniso_U_22
_atom_site_aniso_U_33
_atom_site_aniso_U_23
_atom_site_aniso_U_13
_atom_site_aniso_U_12
C1 0.12(3) 0.10(2) 0.18(3) -0.01(2) 0.07(3) 0.050(18)
C2 0.12(3) 0.13(2) 0.071(19) -0.044(18) 0.043(19) -0.03(2)
C3 0.042(14) 0.092(18) 0.079(18) 0.010(16) -0.025(12) 0.042(14)
C4 0.032(13) 0.032(12) 0.086(17) -0.005(12) 0.005(12) 0.022(10)
C5 0.090(19) 0.089(18) 0.030(13) 0.001(13) -0.036(13) 0.004(14)
C6 0.15(3) 0.11(2) 0.033(13) 0.022(14) -0.030(15) 0.006(18)
C7 0.11(2) 0.076(17) 0.052(15) -0.029(14) -0.037(14) 0.024(16)
C8 0.16(3) 0.066(16) 0.11(2) -0.026(14) -0.019(18) 0.001(16)
C9 0.09(2) 0.19(3) 0.053(15) 0.052(16) -0.001(14) 0.012(17)
C10 0.055(15) 0.098(18) 0.062(15) -0.003(15) 0.012(12) 0.025(14)
C11 0.14(2) 0.17(2) 0.031(13) 0.013(14) 0.021(14) 0.01(2)
C12 0.10(2) 0.20(3) 0.16(3) -0.07(2) 0.02(2) -0.01(2)
C13 0.077(16) 0.028(12) 0.030(11) 0.010(9) 0.019(11) 0.009(11)
C14 0.057(16) 0.040(15) 0.075(16) -0.001(11) -0.002(13) -0.025(12)
C15 0.089(18) 0.019(12) 0.060(14) 0.004(10) 0.006(13) -0.035(13)
C16 0.056(14) 0.044(11) 0.023(10) 0.010(8) -0.003(10) 0.001(10)
C17 0.038(5) 0.038(5) 0.037(5) -0.0001(10) 0.0058(12) 0.0002(10)
C18 0.050(15) 0.078(15) 0.057(14) 0.014(12) -0.024(12) -0.015(12)
C19 0.075(18) 0.078(18) 0.036(12) -0.004(12) 0.006(12) 0.036(14)
C20 0.083(19) 0.045(15) 0.065(16) 0.028(12) 0.022(14) 0.022(13)
C21 0.061(16) 0.050(14) 0.053(14) -0.012(11) 0.004(12) 0.002(12)
C22 0.055(14) 0.021(11) 0.032(10) 0.010(8) 0.017(10) 0.009(10)
C23 0.057(13) 0.027(11) 0.037(11) 0.002(9) -0.003(10) 0.004(10)
C24 0.070(15) 0.018(11) 0.032(11) -0.012(8) 0.013(10) -0.007(11)
C25 0.061(16) 0.066(15) 0.078(16) 0.039(12) -0.015(13) -0.033(13)
C26 0.045(15) 0.079(17) 0.048(13) -0.016(11) 0.014(11) -0.041(13)
C27 0.038(5) 0.037(5) 0.038(5) 0.0000(10) 0.0055(12) 0.0002(10)
C28 0.050(5) 0.050(5) 0.050(5) 0.0001(10) 0.0075(13) 0.0004(10)
C29 0.12(2) 0.041(14) 0.064(15) 0.017(12) 0.004(14) 0.028(13)
C30 0.15(3) 0.073(18) 0.068(18) 0.029(15) -0.030(17) 0.043(16)
C31 0.13(2) 0.053(16) 0.11(2) -0.026(15) 0.061(19) 0.023(15)
C32 0.037(13) 0.068(14) 0.043(13) 0.017(11) -0.008(10) 0.017(11)
C33 0.12(2) 0.060(15) 0.054(14) 0.029(11) 0.024(15) 0.004(15)
C34 0.081(18) 0.101(17) 0.071(15) 0.010(13) 0.035(13) 0.038(15)
C35 0.18(2) 0.096(17) 0.034(13) -0.003(12) -0.019(15) -0.030(16)
C36 0.14(2) 0.056(14) 0.053(15) 0.004(12) 0.032(16) 0.009(14)
C37 0.23(3) 0.14(2) 0.034(14) -0.011(14) 0.018(18) -0.06(2)
C38 0.11(2) 0.25(3) 0.14(3) 0.03(2) 0.11(2) 0.05(2)
C39 0.08(2) 0.101(19) 0.085(19) -0.013(15) 0.046(16) 0.008(16)
C40 0.14(3) 0.053(16) 0.13(2) -0.016(16) 0.07(2) -0.025(15)
C41 0.10(2) 0.070(16) 0.028(12) -0.027(11) -0.016(13) 0.026(15)
C42 0.059(16) 0.032(12) 0.050(14) -0.008(10) 0.007(12) 0.008(11)
C43 0.056(16) 0.044(13) 0.034(12) 0.014(10) 0.009(12) 0.011(11)
C44 0.033(14) 0.075(15) 0.048(14) 0.013(12) -0.010(12) -0.008(12)
C45 0.065(16) 0.066(14) 0.034(12) 0.009(10) 0.005(11) -0.015(12)
C46 0.25(3) 0.062(15) 0.064(16) 0.031(13) 0.036(18) 0.034(17)
C47 0.09(2) 0.15(2) 0.11(2) -0.053(16) 0.082(16) -0.035(17)
C48 0.081(17) 0.050(14) 0.083(17) -0.042(12) 0.036(15) 0.009(13)
C49 0.12(2) 0.066(15) 0.13(2) -0.028(13) 0.043(16) 0.037(14)
C50 0.16(2) 0.065(14) 0.047(14) -0.008(11) 0.023(15) 0.014(14)
C51 0.029(4) 0.029(4) 0.029(4) -0.0002(10) 0.0045(12) 0.0001(10)
C52 0.052(5) 0.052(5) 0.052(5) 0.0000(10) 0.0077(13) 0.0002(10)
C53 0.057(15) 0.044(13) 0.084(15) 0.020(11) 0.011(12) 0.024(12)
C54 0.052(12) 0.058(13) 0.023(9) 0.004(9) 0.018(9) -0.014(11)
C55 0.029(11) 0.031(11) 0.041(12) -0.003(9) 0.023(9) 0.006(9)
C56 0.048(12) 0.027(11) 0.069(13) -0.015(11) 0.005(11) -0.005(10)
C57 0.11(2) 0.068(16) 0.020(11) 0.023(10) 0.018(12) 0.043(14)
C58 0.066(15) 0.031(12) 0.048(13) 0.017(10) -0.004(11) -0.022(11)
C59 0.057(14) 0.028(11) 0.046(12) -0.007(10) -0.006(11) -0.017(9)
C60 0.060(14) 0.042(12) 0.012(10) 0.010(9) 0.004(9) 0.011(10)
C61 0.074(16) 0.050(13) 0.026(11) -0.001(9) 0.015(11) -0.025(12)
C77 0.061(16) 0.065(15) 0.090(18) -0.026(14) 0.021(14) -0.035(12)
C78 0.045(13) 0.115(18) 0.046(13) 0.021(14) 0.025(10) -0.028(14)
C79 0.043(14) 0.075(15) 0.025(11) 0.003(11) -0.004(10) 0.007(11)
C80 0.035(13) 0.051(13) 0.078(16) -0.007(12) -0.012(12) 0.024(11)
C81 0.035(12) 0.037(12) 0.051(12) -0.027(10) 0.006(10) -0.001(10)
C82 0.054(15) 0.108(18) 0.043(13) -0.023(13) 0.000(11) -0.063(13)
C83 0.044(12) 0.080(15) 0.023(10) -0.010(11) 0.005(9) 0.007(11)
C84 0.069(15) 0.114(17) 0.047(13) -0.001(12) -0.024(11) -0.012(13)
C85 0.103(19) 0.068(15) 0.098(18) -0.007(13) 0.051(15) 0.022(14)
C86 0.031(13) 0.108(17) 0.048(14) -0.030(12) -0.012(11) 0.008(12)
C87 0.068(16) 0.18(2) 0.040(13) -0.023(14) 0.017(12) 0.012(15)
C88 0.040(16) 0.23(3) 0.11(2) -0.041(19) 0.002(14) 0.001(18)
C89 0.026(4) 0.026(4) 0.026(4) -0.0005(10) 0.0038(12) -0.0002(10)
C90 0.052(14) 0.043(13) 0.055(13) 0.008(10) -0.001(10) 0.028(11)
C91 0.044(5) 0.044(5) 0.045(5) 0.0000(10) 0.0067(13) 0.0001(10)
N1 0.042(11) 0.037(11) 0.045(10) -0.001(8) -0.020(8) -0.003(9)
N2 0.067(12) 0.040(10) 0.023(8) -0.001(7) 0.013(8) -0.008(9)
N3 0.038(11) 0.064(12) 0.031(9) 0.001(8) -0.005(8) 0.021(9)
N4 0.047(10) 0.026(9) 0.023(8) 0.003(7) -0.001(8) -0.004(8)
N5 0.051(12) 0.068(12) 0.044(10) 0.006(8) 0.012(9) -0.005(10)
N6 0.057(11) 0.045(10) 0.012(7) 0.002(7) -0.004(7) -0.008(9)
N7 0.046(4) 0.046(4) 0.046(4) -0.0001(10) 0.0067(12) 0.0001(10)
N8 0.050(12) 0.044(10) 0.041(9) -0.007(7) 0.001(8) 0.013(9)
Cl1 0.065(3) 0.049(3) 0.028(2) -0.001(2) 0.013(2) -0.002(3)
Cl2 0.040(3) 0.062(3) 0.028(2) 0.002(2) 0.002(2) 0.006(2)
Cl3 0.055(3) 0.043(3) 0.027(2) 0.000(2) 0.008(2) 0.005(3)
Cl4 0.046(3) 0.054(3) 0.032(2) -0.003(2) 0.007(2) -0.004(3)
Pd1 0.0416(10) 0.0335(8) 0.0342(8) 0.0005(7) 0.0024(7) -0.0008(8)
Pd2 0.0466(10) 0.0442(9) 0.0305(8) 0.0003(7) 0.0013(7) 0.0016(9)

loop_
_atom_type_symbol
_atom_type_description
_atom_type_scat_dispersion_real
_atom_type_scat_dispersion_imag
_atom_type_scat_source
C C 0.0033 0.0016 'International Tables Vol C Tables 4.2.6.8 and 6.1.1.4'
H H 0.0000 0.0000 'International Tables Vol C Tables 4.2.6.8 and 6.1.1.4'
N N 0.0061 0.0033 'International Tables Vol C Tables 4.2.6.8 and 6.1.1.4'
Cl Cl 0.1484 0.1585 'International Tables Vol C Tables 4.2.6.8 and 6.1.1.4'
Pd Pd -0.9988 1.0072 'International Tables Vol C Tables 4.2.6.8 and 6.1.1.4'

loop_
_geom_angle_atom_site_label_1
_geom_angle_atom_site_label_2
_geom_angle_atom_site_label_3
_geom_angle
_geom_angle_site_symmetry_1
_geom_angle_site_symmetry_3
_geom_angle_publ_flag
C6 C1 C2 117(3) . . ?
C3 C2 C1 120(2) . . ?
C2 C3 C4 120(2) . . ?
C2 C3 C10 113(2) . . ?
C4 C3 C10 126.2(19) . . ?
C3 C4 N1 115.3(19) . . ?
C3 C4 C5 122.9(19) . . ?
N1 C4 C5 121.8(17) . . ?
C6 C5 C4 114(2) . . ?
C6 C5 C7 123.6(19) . . ?
C4 C5 C7 121.7(19) . . ?
C1 C6 C5 125(2) . . ?
C5 C7 C9 112.3(18) . . ?
C5 C7 C8 107.5(19) . . ?
C9 C7 C8 114.7(17) . . ?
C11 C10 C3 109.3(18) . . ?
C11 C10 C12 106.1(18) . . ?
C3 C10 C12 120.3(19) . . ?
N1 C13 N2 99.9(14) . . ?
N1 C13 Pd2 142.0(14) . . ?
N2 C13 Pd2 117.7(14) . . ?
N1 C14 C15 109.6(16) . . ?
C14 C15 N2 104.0(15) . . ?
C17 C16 N2 116.5(13) . . ?
C22 C17 C18 120.2(18) . . ?
C22 C17 C16 127.6(18) . . ?
C18 C17 C16 112.1(18) . . ?
C17 C18 C19 119.6(18) . . ?
C20 C19 C18 118.3(19) . . ?
C19 C20 C21 119(2) . . ?
C22 C21 C20 121.2(18) . . ?
C17 C22 C21 121.5(17) . . ?
C17 C22 C23 123.0(17) . . ?
C21 C22 C23 115.2(17) . . ?
C22 C23 N3 114.3(12) . . ?
N4 C24 N3 106.5(15) . . ?
N4 C24 Pd2 136.3(14) . . ?
N3 C24 Pd2 117.3(12) . . ?
C26 C25 N3 102.1(17) . . ?
C25 C26 N4 110.5(16) . . ?
C32 C27 C28 125.7(18) . . ?
C32 C27 N4 113.0(16) . . ?
C28 C27 N4 121.3(17) . . ?
C29 C28 C27 119(2) . . ?
C29 C28 C33 117(2) . . ?
C27 C28 C33 123.9(19) . . ?
C28 C29 C30 122(2) . . ?
C29 C30 C31 116.4(19) . . ?
C30 C31 C32 122.5(19) . . ?
C27 C32 C31 113.2(17) . . ?
C27 C32 C36 128.2(17) . . ?
C31 C32 C36 118.7(18) . . ?
C28 C33 C34 108.8(16) . . ?
C28 C33 C35 113.4(19) . . ?
C34 C33 C35 112.2(16) . . ?
C37 C36 C32 111.4(18) . . ?
C37 C36 C38 111.3(18) . . ?
C32 C36 C38 116.0(18) . . ?
C44 C39 C40 119(2) . . ?
C39 C40 C41 119(2) . . ?
C42 C41 C40 122.7(19) . . ?
C41 C42 C43 114.5(19) . . ?
C41 C42 C48 120(2) . . ?
C43 C42 C48 125.5(19) . . ?
C44 C43 C42 126(2) . . ?
C44 C43 N5 117.5(17) . . ?
C42 C43 N5 116.2(18) . . ?
C43 C44 C39 119(2) . . ?
C43 C44 C45 123.7(18) . . ?
C39 C44 C45 118(2) . . ?
C47 C45 C46 110.7(16) . . ?
C47 C45 C44 111.1(15) . . ?
C46 C45 C44 108.1(15) . . ?
C42 C48 C49 111.2(16) . . ?
C42 C48 C50 112.5(17) . . ?
C49 C48 C50 113.6(15) . . ?
N6 C51 N5 100.3(13) . . ?
N6 C51 Pd1 126.8(12) . . ?
N5 C51 Pd1 132.5(12) . . ?
C53 C52 N5 106.6(16) . . ?
C52 C53 N6 107.7(17) . . ?
C55 C54 N6 113.3(13) . . ?
C56 C55 C60 113.7(14) . . ?
C56 C55 C54 125.4(16) . . ?
C60 C55 C54 120.9(15) . . ?
C57 C56 C55 125.8(17) . . ?
C56 C57 C58 119.1(18) . . ?
C59 C58 C57 118.2(17) . . ?
C58 C59 C60 124.3(16) . . ?
C59 C60 C55 118.9(14) . . ?
C59 C60 C61 118.2(16) . . ?
C55 C60 C61 122.8(14) . . ?
N8 C61 C60 112.7(14) . . ?
C82 C77 C78 120.2(18) . . ?
C79 C78 C77 122.2(17) . . ?
C78 C79 C80 115.8(16) . . ?
C78 C79 C86 125.9(17) . . ?
C80 C79 C86 118.0(18) . . ?
C81 C80 C79 121.0(17) . . ?
C81 C80 N7 120.8(17) . . ?
C79 C80 N7 118.2(16) . . ?
C82 C81 C80 118.0(16) . . ?
C82 C81 C83 123.9(16) . . ?
C80 C81 C83 118.1(16) . . ?
C77 C82 C81 122.7(17) . . ?
C84 C83 C85 111.4(14) . . ?
C84 C83 C81 111.7(14) . . ?
C85 C83 C81 106.4(13) . . ?
C79 C86 C88 106.0(15) . . ?
C79 C86 C87 113.1(16) . . ?
C88 C86 C87 108.2(16) . . ?
N8 C89 N7 101.1(14) 3 . ?
N8 C89 Pd1 125.6(12) 3 . ?
N7 C89 Pd1 133.1(13) . . ?
N7 C90 C91 105.4(16) . 3 ?
N8 C91 C90 104.9(16) . 3 ?
C14 N1 C13 113.5(15) . . ?
C14 N1 C4 123.8(17) . . ?
C13 N1 C4 122.5(16) . . ?
C15 N2 C13 112.7(15) . . ?
C15 N2 C16 126.0(16) . . ?
C13 N2 C16 121.2(15) . . ?
C24 N3 C25 113.3(15) . . ?
C24 N3 C23 121.3(15) . . ?
C25 N3 C23 125.4(15) . . ?
C24 N4 C27 129.3(15) . . ?
C24 N4 C26 107.5(13) . . ?
C27 N4 C26 122.7(15) . . ?
C52 N5 C51 111.5(15) . . ?
C52 N5 C43 124.4(15) . . ?
C51 N5 C43 123.8(14) . . ?
C51 N6 C53 113.7(14) . . ?
C51 N6 C54 120.2(14) . . ?
C53 N6 C54 125.0(15) . . ?
C90 N7 C89 113.5(15) . . ?
C90 N7 C80 120.4(15) . . ?
C89 N7 C80 125.4(15) . . ?
C89 N8 C91 115.1(15) 3 . ?
C89 N8 C61 123.6(14) 3 . ?
C91 N8 C61 120.7(15) . . ?
C51 Pd1 C89 171.2(7) . . ?
C51 Pd1 Cl4 88.8(4) . . ?
C89 Pd1 Cl4 91.3(4) . . ?
C51 Pd1 Cl3 91.2(4) . . ?
C89 Pd1 Cl3 89.2(4) . . ?
Cl4 Pd1 Cl3 177.61(16) . . ?
C13 Pd2 C24 163.6(7) . . ?
C13 Pd2 Cl1 90.1(4) . . ?
C24 Pd2 Cl1 89.3(4) . . ?
C13 Pd2 Cl2 90.6(4) . . ?
C24 Pd2 Cl2 90.8(4) . . ?
Cl1 Pd2 Cl2 176.85(16) . . ?

loop_
_geom_bond_atom_site_label_1
_geom_bond_atom_site_label_2
_geom_bond_distance
_geom_bond_site_symmetry_2
_geom_bond_publ_flag
C1 C6 1.35(3) . ?
C1 C2 1.45(3) . ?
C2 C3 1.35(3) . ?
C3 C4 1.37(2) . ?
C3 C10 1.52(2) . ?
C4 N1 1.410(19) . ?
C4 C5 1.42(2) . ?
C5 C6 1.40(3) . ?
C5 C7 1.49(2) . ?
C7 C9 1.55(2) . ?
C7 C8 1.58(2) . ?
C10 C11 1.51(2) . ?
C10 C12 1.54(2) . ?
C13 N1 1.362(19) . ?
C13 N2 1.414(17) . ?
C13 Pd2 1.976(17) . ?
C14 N1 1.320(17) . ?
C14 C15 1.35(2) . ?
C15 N2 1.368(17) . ?
C16 C17 1.467(19) . ?
C16 N2 1.540(18) . ?
C17 C22 1.328(19) . ?
C17 C18 1.38(2) . ?
C18 C19 1.46(2) . ?
C19 C20 1.37(2) . ?
C20 C21 1.41(2) . ?
C21 C22 1.37(2) . ?
C22 C23 1.468(18) . ?
C23 N3 1.495(17) . ?
C24 N4 1.343(16) . ?
C24 N3 1.384(18) . ?
C24 Pd2 2.043(17) . ?
C25 C26 1.38(2) . ?
C25 N3 1.408(19) . ?
C26 N4 1.443(18) . ?
C27 C32 1.35(2) . ?
C27 C28 1.38(2) . ?
C27 N4 1.435(17) . ?
C28 C29 1.31(2) . ?
C28 C33 1.45(2) . ?
C29 C30 1.40(2) . ?
C30 C31 1.39(2) . ?
C31 C32 1.46(2) . ?
C32 C36 1.51(2) . ?
C33 C34 1.55(2) . ?
C33 C35 1.57(2) . ?
C36 C37 1.51(2) . ?
C36 C38 1.59(2) . ?
C39 C44 1.37(2) . ?
C39 C40 1.40(3) . ?
C40 C41 1.44(2) . ?
C41 C42 1.36(2) . ?
C42 C43 1.38(2) . ?
C42 C48 1.52(2) . ?
C43 C44 1.37(2) . ?
C43 N5 1.48(2) . ?
C44 C45 1.54(2) . ?
C45 C47 1.50(2) . ?
C45 C46 1.528(19) . ?
C48 C49 1.53(2) . ?
C48 C50 1.56(2) . ?
C51 N6 1.346(17) . ?
C51 N5 1.427(16) . ?
C51 Pd1 1.969(15) . ?
C52 C53 1.300(19) . ?
C52 N5 1.408(19) . ?
C53 N6 1.406(17) . ?
C54 C55 1.461(17) . ?
C54 N6 1.483(16) . ?
C55 C56 1.429(19) . ?
C55 C60 1.444(19) . ?
C56 C57 1.349(19) . ?
C57 C58 1.39(2) . ?
C58 C59 1.362(19) . ?
C59 C60 1.396(18) . ?
C60 C61 1.529(19) . ?
C61 N8 1.423(18) . ?
C77 C82 1.35(2) . ?
C77 C78 1.42(2) . ?
C78 C79 1.38(2) . ?
C79 C80 1.45(2) . ?
C79 C86 1.51(2) . ?
C80 C81 1.45(2) . ?
C80 N7 1.447(19) . ?
C81 C82 1.36(2) . ?
C81 C83 1.547(19) . ?
C83 C84 1.475(19) . ?
C83 C85 1.532(18) . ?
C86 C88 1.51(2) . ?
C86 C87 1.53(2) . ?
C89 N8 1.336(16) 3 ?
C89 N7 1.366(17) . ?
C89 Pd1 1.996(15) . ?
C90 N7 1.370(16) . ?
C90 C91 1.372(19) 3 ?
C91 N8 1.367(17) . ?
C91 C90 1.372(19) 3 ?
N8 C89 1.336(16) 3 ?
Cl1 Pd2 2.286(4) . ?
Cl2 Pd2 2.352(4) . ?
Cl3 Pd1 2.310(4) . ?
Cl4 Pd1 2.309(4) . ?
